data_4508436
loop_
_publ_author_name
'Karanam, Maheswararao'
'Choudhury, Angshuman Roy'

_publ_section_title
;
 Study of Halogen-Mediated Weak Interactions in a Series of
 Halogen-Substituted Azobenzenes
;
_journal_issue 11
_journal_name_full 'Crystal Growth &amp; Design'
_journal_page_first 4803
_journal_paper_doi 10.1021/cg400967k
_journal_volume 13
_journal_year 2013
_chemical_formula_moiety 'C12 H8 Cl2 N2'
_chemical_formula_sum 'C12 H8 Cl2 N2'
_chemical_formula_weight 251.1
_chemical_name_systematic
;
 (E)-bis(4-chlorophenyl)diazene 
;
_space_group_crystal_system monoclinic
_space_group_IT_number 14
_space_group_name_Hall '-P 2ybc'
_space_group_name_H-M_alt 'P 1 21/c 1'
_symmetry_space_group_name_Hall '-P 2ybc'
_symmetry_space_group_name_H-M 'P 1 21/c 1'
_atom_sites_solution_hydrogens geom
_atom_sites_solution_primary direct
_atom_sites_solution_secondary difmap
_audit_creation_date 2012-05-18T18:17:18-00:00
_audit_creation_method 'WinGX routine CIF_UPDATE'
_cell_angle_alpha 90
_cell_angle_beta 91.138(7)
_cell_angle_gamma 90
_cell_formula_units_Z 2
_cell_length_a 9.7663(10)
_cell_length_b 4.6720(5)
_cell_length_c 11.4452(13)
_cell_measurement_reflns_used 3110
_cell_measurement_temperature 100
_cell_measurement_theta_max 35.023
_cell_measurement_theta_min 3.561
_cell_volume 522.12(10)
_computing_data_reduction 'SAINT v7.68A (Bruker, 2009)'
_computing_molecular_graphics
;
O. V. Dolomanov, L. J. Bourhis, R. J. Gildea, J. A. K. Howard and H. Puschmann,
OLEX2: a complete structure solution, refinement and analysis program.
        J. Appl. Cryst. (2009). 42, 339-341.
;
_computing_publication_material
;
O. V. Dolomanov, L. J. Bourhis, R. J. Gildea, J. A. K. Howard and H. Puschmann,
OLEX2: a complete structure solution, refinement and analysis program.
        J. Appl. Cryst. (2009). 42, 339-341.
;
_computing_structure_refinement
;
        SHELXL, G.M. Sheldrick, Acta Cryst.
        2008). A64, 112-122
;
_computing_structure_solution 'SHELXS-97 (Sheldrick, 1990)'
_diffrn_ambient_temperature 100
_diffrn_detector_area_resol_mean 8
_diffrn_measured_fraction_theta_full 0.998
_diffrn_measured_fraction_theta_max 0.998
_diffrn_measurement_device_type 'Bruker SMART APEX CCD area detector'
_diffrn_measurement_method '\w and \f scans'
_diffrn_radiation_monochromator graphite
_diffrn_radiation_type MoK\a
_diffrn_radiation_wavelength 0.71073
_diffrn_reflns_av_R_equivalents 0.0201
_diffrn_reflns_limit_h_max 13
_diffrn_reflns_limit_h_min -12
_diffrn_reflns_limit_k_max 6
_diffrn_reflns_limit_k_min -6
_diffrn_reflns_limit_l_max 15
_diffrn_reflns_limit_l_min -15
_diffrn_reflns_number 4584
_diffrn_reflns_theta_full 28.28
_diffrn_reflns_theta_max 28.28
_diffrn_reflns_theta_min 2.09
_diffrn_source 'sealed tube'
_diffrn_standards_number 0
_exptl_absorpt_coefficient_mu 0.589
_exptl_absorpt_correction_T_max 0.7471
_exptl_absorpt_correction_T_min 0.6823
_exptl_absorpt_correction_type multi-scan
_exptl_absorpt_process_details
;
        SADABS-2008/1 (Bruker,2008) was used for absorption correction.
        R(int) was 0.0410 before and 0.0323 after correction.
        The Ratio of minimum to maximum transmission is 0.9133.
        The \l/2 correction factor is 0.0015.
;
_exptl_crystal_colour 'clear light yellow'
_exptl_crystal_density_diffrn 1.597
_exptl_crystal_density_method 'not measured'
_exptl_crystal_description needle
_exptl_crystal_F_000 256
_exptl_crystal_size_max 0.4
_exptl_crystal_size_mid 0.2
_exptl_crystal_size_min 0.1
_refine_diff_density_max 0.417
_refine_diff_density_min -0.25
_refine_diff_density_rms 0.058
_refine_ls_extinction_method none
_refine_ls_goodness_of_fit_ref 1.075
_refine_ls_hydrogen_treatment constr
_refine_ls_matrix_type full
_refine_ls_number_parameters 73
_refine_ls_number_reflns 1295
_refine_ls_number_restraints 0
_refine_ls_restrained_S_all 1.075
_refine_ls_R_factor_all 0.0291
_refine_ls_R_factor_gt 0.0269
_refine_ls_shift/su_max 0
_refine_ls_shift/su_mean 0
_refine_ls_structure_factor_coef Fsqd
_refine_ls_weighting_details 'calc w=1/[\s^2^(Fo^2^)+(0.0267P)^2^+0.4148P] where P=(Fo^2^+2Fc^2^)/3'
_refine_ls_weighting_scheme calc
_refine_ls_wR_factor_gt 0.0655
_refine_ls_wR_factor_ref 0.0685
_reflns_number_gt 1207
_reflns_number_total 1295
_reflns_threshold_expression >2sigma(I)
_cod_data_source_file cg400967k_si_002.cif
_cod_data_source_block az05_100k_0m
_cod_database_code 4508436

loop_
_space_group_symop_id
_space_group_symop_operation_xyz
1 'x, y, z'
2 '-x, y+1/2, -z+1/2'
3 '-x, -y, -z'
4 'x, -y-1/2, z-1/2'

loop_
_atom_site_label
_atom_site_type_symbol
_atom_site_fract_x
_atom_site_fract_y
_atom_site_fract_z
_atom_site_U_iso_or_equiv
_atom_site_adp_type
_atom_site_occupancy
_atom_site_symmetry_multiplicity
_atom_site_calc_flag
_atom_site_refinement_flags
C1 C 0.30529(13) 0.6676(3) 0.38934(12) 0.0127(3) Uani 1 1 d .
C2 C 0.32064(13) 0.5839(3) 0.50516(12) 0.0153(3) Uani 1 1 d .
H2 H 0.3908 0.664 0.5536 0.018 Uiso 1 1 calc R
C3 C 0.23129(14) 0.3807(3) 0.54880(12) 0.0161(3) Uani 1 1 d .
H3 H 0.2403 0.3216 0.628 0.019 Uiso 1 1 calc R
C4 C 0.12882(13) 0.2631(3) 0.47770(12) 0.0151(3) Uani 1 1 d .
C5 C 0.11373(13) 0.3528(3) 0.36137(12) 0.0152(3) Uani 1 1 d .
H5 H 0.0432 0.2742 0.3128 0.018 Uiso 1 1 calc R
C6 C 0.20215(13) 0.5571(3) 0.31728(12) 0.0146(3) Uani 1 1 d .
H6 H 0.1922 0.6205 0.2387 0.018 Uiso 1 1 calc R
N1 N 0.04517(12) 0.0528(3) 0.53346(10) 0.0156(2) Uani 1 1 d .
Cl1 Cl 0.41772(3) 0.91742(7) 0.33200(3) 0.01540(11) Uani 1 1 d .

loop_
_atom_site_aniso_label
_atom_site_aniso_U_11
_atom_site_aniso_U_22
_atom_site_aniso_U_33
_atom_site_aniso_U_23
_atom_site_aniso_U_13
_atom_site_aniso_U_12
C1 0.0123(5) 0.0094(6) 0.0166(6) 0.0002(5) 0.0026(5) -0.0002(5)
C2 0.0149(6) 0.0147(6) 0.0164(6) -0.0012(5) -0.0009(5) -0.0007(5)
C3 0.0178(6) 0.0154(6) 0.0153(6) 0.0017(5) 0.0015(5) 0.0006(5)
C4 0.0140(6) 0.0113(6) 0.0200(6) -0.0003(5) 0.0038(5) 0.0009(5)
C5 0.0126(6) 0.0139(6) 0.0191(6) -0.0028(5) -0.0011(5) -0.0008(5)
C6 0.0148(6) 0.0137(6) 0.0154(6) -0.0008(5) 0.0001(5) 0.0015(5)
N1 0.0149(5) 0.0141(5) 0.0179(5) -0.0007(4) 0.0004(4) 0.0010(4)
Cl1 0.01474(17) 0.01333(17) 0.01822(17) 0.00063(11) 0.00262(11) -0.00278(11)

loop_
_atom_type_symbol
_atom_type_description
_atom_type_scat_dispersion_real
_atom_type_scat_dispersion_imag
_atom_type_scat_source
C C 0.0033 0.0016 'International Tables Vol C Tables 4.2.6.8 and 6.1.1.4'
H H 0 0 'International Tables Vol C Tables 4.2.6.8 and 6.1.1.4'
Cl Cl 0.1484 0.1585 'International Tables Vol C Tables 4.2.6.8 and 6.1.1.4'
N N 0.0061 0.0033 'International Tables Vol C Tables 4.2.6.8 and 6.1.1.4'

loop_
_geom_angle_atom_site_label_1
_geom_angle_atom_site_label_2
_geom_angle_atom_site_label_3
_geom_angle
_geom_angle_site_symmetry_1
C2 C1 C6 121.74(12) .
C2 C1 Cl1 119.50(10) .
C6 C1 Cl1 118.76(10) .
C1 C2 H2 120.7 .
C1 C2 C3 118.65(13) .
C3 C2 H2 120.7 .
C2 C3 H3 119.7 .
C2 C3 C4 120.64(13) .
C4 C3 H3 119.7 .
C3 C4 C5 119.92(12) .
C3 C4 N1 114.81(12) .
C5 C4 N1 125.27(12) .
C4 C5 H5 120.1 .
C6 C5 C4 119.78(12) .
C6 C5 H5 120.1 .
C1 C6 H6 120.4 .
C5 C6 C1 119.25(12) .
C5 C6 H6 120.4 .
N1 N1 C4 113.34(14) 3_556

loop_
_geom_bond_atom_site_label_1
_geom_bond_atom_site_label_2
_geom_bond_distance
_geom_bond_site_symmetry_2
C1 C2 1.3872(19) .
C1 C6 1.3887(19) .
C1 Cl1 1.7400(13) .
C2 H2 0.95 .
C2 C3 1.3891(18) .
C3 H3 0.95 .
C3 C4 1.3905(19) .
C4 C5 1.4009(19) .
C4 N1 1.4355(17) .
C5 H5 0.95 .
C5 C6 1.3886(18) .
C6 H6 0.95 .
N1 N1 1.258(2) 3_556

loop_
_geom_torsion_atom_site_label_1
_geom_torsion_atom_site_label_2
_geom_torsion_atom_site_label_3
_geom_torsion_atom_site_label_4
_geom_torsion
_geom_torsion_site_symmetry_4
C1 C2 C3 C4 0.2(2) .
C2 C1 C6 C5 -1.4(2) .
C2 C3 C4 C5 -1.0(2) .
C2 C3 C4 N1 179.13(12) .
C3 C4 C5 C6 0.6(2) .
C3 C4 N1 N1 -178.99(14) 3_556
C4 C5 C6 C1 0.6(2) .
C5 C4 N1 N1 1.2(2) 3_556
C6 C1 C2 C3 1.0(2) .
N1 C4 C5 C6 -179.52(12) .
Cl1 C1 C2 C3 -178.95(10) .
Cl1 C1 C6 C5 178.58(10) .
